data_7125874
loop_
_publ_author_name
'Zhong, Li'
'Chen, Wen-Bin'
'OuYang, Zhi-Jian'
'Yang, Meng'
'Zhang, Yi-Quan'
'Gao, Song'
'Schulze, Michael'
'Wernsdorfer, Wolfgang'
'Dong, Wen'

_publ_section_title
;
 Unprecedented one-dimensional chain and two-dimensional network
 dysprosium(iii) single-molecule toroics with white-light emission.
;
_journal_issue 17
_journal_name_full 'Chemical communications (Cambridge, England)'
_journal_page_first 2590
_journal_page_last 2593
_journal_paper_doi 10.1039/c9cc08852k
_journal_volume 56
_journal_year 2020
_chemical_formula_moiety 'C48 H56 Dy6 O36'
_chemical_formula_sum 'C48 H56 Dy6 O36'
_chemical_formula_weight 2183.92
_space_group_crystal_system triclinic
_space_group_IT_number 2
_space_group_name_Hall '-P 1'
_space_group_name_H-M_alt 'P -1'
_atom_sites_solution_hydrogens mixed
_audit_creation_date 2019-05-23
_audit_creation_method
;
Olex2 1.2
(compiled 2018.05.29 svn.r3508 for OlexSys, GUI svn.r5506)
;
_audit_update_record
;
2019-09-17 deposited with the CCDC.	2020-01-27 downloaded from the CCDC.
;
_cell_angle_alpha 66.985(3)
_cell_angle_beta 74.839(3)
_cell_angle_gamma 78.055(3)
_cell_formula_units_Z 2
_cell_length_a 15.0529(5)
_cell_length_b 16.5502(5)
_cell_length_c 19.5506(5)
_cell_measurement_reflns_used 12148
_cell_measurement_temperature 100.00(11)
_cell_measurement_theta_max 73.9820
_cell_measurement_theta_min 2.8710
_cell_volume 4296.7(2)
_computing_cell_refinement 'CrysAlisPro 1.171.40.25a (Rigaku OD, 2018)'
_computing_data_collection 'CrysAlisPro 1.171.40.25a (Rigaku OD, 2018)'
_computing_data_reduction 'CrysAlisPro 1.171.40.25a (Rigaku OD, 2018)'
_computing_molecular_graphics 'Olex2 (Dolomanov et al., 2009)'
_computing_publication_material 'Olex2 (Dolomanov et al., 2009)'
_computing_structure_refinement 'ShelXL (Sheldrick, 2015)'
_diffrn_ambient_environment N~2~
_diffrn_ambient_temperature 100.00(11)
_diffrn_detector 'CCD plate'
_diffrn_detector_area_resol_mean 10.0000
_diffrn_detector_type HyPix
_diffrn_measured_fraction_theta_full 0.996
_diffrn_measured_fraction_theta_max 0.950
_diffrn_measurement_details
;
List of Runs (angles in degrees, time in seconds):

  # Type    Start    End  Width  t~exp~   \w     \q     \k     \f   Frames
#--------------------------------------------------------------------------
  1  \w    -40.00  23.00   0.50    7.00    --  -46.37  39.00  14.00  126
  2  \w    -21.00  28.00   0.50    7.00    --  -46.37  19.00 150.00   98
  3  \w    -55.00 -29.00   0.50   37.00    -- -102.00 125.00  30.00   52
  4  \w    -70.00 -26.00   0.50    7.00    --  -46.37  77.00  60.00   88
  5  \w    -77.00 -34.00   0.50   37.00    -- -102.00  77.00 120.00   86
  6  \w    -55.00 -29.00   0.50   37.00    -- -102.00  61.00  90.00   52
  7  \w   -110.00 -84.00   0.50   37.00    -- -102.00 125.00  30.00   52
  8  \w   -116.00 -48.00   0.50   37.00    -- -102.00 125.00 -60.00  136
  9  \w    -62.00 -36.00   0.50   37.00    -- -102.00  61.00-120.00   52
 10  \w    -14.00  17.00   0.50    7.00    --  -46.37  19.00-180.00   62
 11  \w    -60.00 -30.00   0.50   37.00    -- -102.00 125.00-150.00   60
 12  \w   -103.00 -54.00   0.50   37.00    -- -102.00  77.00-180.00   98
 13  \w   -116.00 -82.00   0.50   37.00    -- -102.00 125.00-150.00   68
 14  \w   -174.00 -85.00   0.50   37.00    -- -102.00 -15.00 -60.00  178
 15  \w   -119.00 -33.00   0.50    7.00    --  -46.37 -39.00-139.00  172
 16  \w    -21.00  46.00   0.50    7.00    --   46.37 -39.00-139.00  134
 17  \w     90.00 116.00   0.50    7.00    --   46.37  37.00-150.00   52
 18  \w    127.00 172.00   0.50   37.00    --  106.69  77.00 -60.00   90
 19  \w    137.00 168.00   0.50   37.00    --  106.69 125.00   0.00   62
 20  \w     92.00 169.00   0.50   37.00    --  106.69  39.00  14.00  154
 21  \w    120.00 153.00   0.50   37.00    --  106.69  45.00 150.00   66
 22  \w     91.00 178.00   0.50   37.00    --  106.69  15.00 120.00  174
 23  \w     72.00 108.00   0.50   37.00    --  106.69 -94.00 -90.00   72
 24  \w     38.00 113.00   0.50   37.00    --  106.69-125.00-120.00  150
 25  \w     34.00  69.00   0.50   37.00    --  106.69 -94.00 -90.00   70
 26  \w     40.00  72.00   0.50   37.00    --  106.69 -61.00 -90.00   64
 27  \w     37.00  71.00   0.50   37.00    --  106.69 -61.00-150.00   68
 28  \w     38.00  88.00   0.50   37.00    --  106.69 -77.00 -90.00  100
 29  \w     41.00  73.00   0.50   37.00    --  106.69 -61.00   0.00   64
 30  \w     37.00  72.00   0.50   37.00    --  106.69 -61.00  30.00   70
 31  \w     47.00 105.00   0.50   37.00    --  106.69 -94.00  90.00  116
 32  \w     77.00 115.00   0.50   37.00    --  106.69-125.00  90.00   76
 33  \w     79.00 114.00   0.50   37.00    --  106.69-125.00  60.00   70
 34  \w     47.00 116.00   0.50   37.00    --  106.69-125.00  30.00  138
 35  \w     34.00  73.00   0.50   37.00    --  106.69-125.00  60.00   78
 36  \w     37.00  73.00   0.50   37.00    --  106.69-125.00  90.00   72
 37  \w     36.00  73.00   0.50   37.00    --  106.69 -61.00 120.00   74
 38  \w     29.00  85.00   0.50    7.00    --   46.37-125.00  90.00  112
 39  \w     37.00 117.00   0.50    7.00    --   46.37  39.00  14.00  160
 40  \w     77.00 114.00   0.50   37.00    --  106.69 125.00   0.00   74
 41  \w     32.00  75.00   0.50    7.00    --   46.37  37.00-150.00   86
 42  \w   -113.00 -87.00   0.50   37.00    -- -102.00 -45.00 120.00   52
 43  \w   -167.00-126.00   0.50   37.00    -- -102.00 -45.00 120.00   82
 44  \w   -175.00 -95.00   0.50   37.00    -- -102.00 -39.00-139.00  160
 45  \w   -117.00 -37.00   0.50   37.00    -- -102.00 125.00 150.00  160
;
_diffrn_measurement_device 'four-circle diffractometer'
_diffrn_measurement_device_type 'XtaLAB Synergy R, DW system, HyPix'
_diffrn_measurement_method '\w scans'
_diffrn_orient_matrix_type 'CrysAlisPro convention (1999,Acta A55,543-557)'
_diffrn_orient_matrix_UB_11 -0.0944401000
_diffrn_orient_matrix_UB_12 0.0522019000
_diffrn_orient_matrix_UB_13 0.0191252000
_diffrn_orient_matrix_UB_21 0.0448731000
_diffrn_orient_matrix_UB_22 0.0867230000
_diffrn_orient_matrix_UB_23 -0.0382425000
_diffrn_orient_matrix_UB_31 -0.0216581000
_diffrn_orient_matrix_UB_32 0.0112397000
_diffrn_orient_matrix_UB_33 -0.0762141000
_diffrn_radiation_monochromator mirror
_diffrn_radiation_probe x-ray
_diffrn_radiation_type CuK\a
_diffrn_radiation_wavelength 1.54184
_diffrn_reflns_av_R_equivalents 0.1211
_diffrn_reflns_av_unetI/netI 0.1017
_diffrn_reflns_Laue_measured_fraction_full 0.996
_diffrn_reflns_Laue_measured_fraction_max 0.950
_diffrn_reflns_limit_h_max 18
_diffrn_reflns_limit_h_min -18
_diffrn_reflns_limit_k_max 20
_diffrn_reflns_limit_k_min -20
_diffrn_reflns_limit_l_max 19
_diffrn_reflns_limit_l_min -24
_diffrn_reflns_number 56977
_diffrn_reflns_point_group_measured_fraction_full 0.996
_diffrn_reflns_point_group_measured_fraction_max 0.950
_diffrn_reflns_theta_full 67.684
_diffrn_reflns_theta_max 77.241
_diffrn_reflns_theta_min 2.506
_diffrn_source 'Rotating-anode X-ray tube'
_diffrn_source_type 'Rigaku (Cu) X-ray Source'
_exptl_absorpt_coefficient_mu 27.998
_exptl_absorpt_correction_T_max 1.00000
_exptl_absorpt_correction_T_min 0.40114
_exptl_absorpt_correction_type multi-scan
_exptl_absorpt_process_details
;
CrysAlisPro 1.171.40.25a (Rigaku Oxford Diffraction, 2018)
Empirical absorption correction using spherical harmonics,
 implemented in SCALE3 ABSPACK scaling algorithm.
;
_exptl_crystal_colour colourless
_exptl_crystal_colour_primary colourless
_exptl_crystal_density_diffrn 1.688
_exptl_crystal_description block
_exptl_crystal_F_000 2056
_exptl_crystal_size_max 0.13
_exptl_crystal_size_mid 0.1
_exptl_crystal_size_min 0.05
_refine_diff_density_max 5.074
_refine_diff_density_min -1.638
_refine_diff_density_rms 0.250
_refine_ls_extinction_method none
_refine_ls_goodness_of_fit_ref 0.995
_refine_ls_hydrogen_treatment constr
_refine_ls_matrix_type full
_refine_ls_number_parameters 824
_refine_ls_number_reflns 17289
_refine_ls_number_restraints 8
_refine_ls_restrained_S_all 0.995
_refine_ls_R_factor_all 0.1256
_refine_ls_R_factor_gt 0.0962
_refine_ls_shift/su_max 0.000
_refine_ls_shift/su_mean 0.000
_refine_ls_structure_factor_coef Fsqd
_refine_ls_weighting_details 'w=1/[\s^2^(Fo^2^)+(0.1969P)^2^] where P=(Fo^2^+2Fc^2^)/3'
_refine_ls_weighting_scheme calc
_refine_ls_wR_factor_gt 0.2565
_refine_ls_wR_factor_ref 0.2846
_reflns_Friedel_coverage 0.000
_reflns_number_gt 10953
_reflns_number_total 17289
_reflns_threshold_expression 'I > 2\s(I)'
_cod_data_source_file c9cc08852k2.cif
_cod_data_source_block exp_159_sq
_cod_depositor_comments 'Adding full bibliography for 7125873--7125874.cif.'
_cod_original_cell_volume 4296.7(3)
_cod_database_code 7125874
_shelx_shelxl_version_number 2014/7
_chemical_oxdiff_formula 'Dy C H N O'
_shelx_space_group_comment
;
The symmetry employed for this shelxl refinement is uniquely defined
by the following loop, which should always be used as a source of
symmetry information in preference to the above space-group names.
They are only intended as comments.
;
_reflns_odcompleteness_completeness 99.69
_reflns_odcompleteness_iscentric 1
_reflns_odcompleteness_theta 66.97
_olex2_refinement_description
;
1. Fixed Uiso
 At 1.2 times of:
  All C(H) groups, All O(H) groups
 At 1.5 times of:
  All C(H,H,H) groups, All O(H,H) groups
2. Restrained distances
 C36-H40B
 2.72 with sigma of 0.02
 H40A-C36
 2.72 with sigma of 0.02
3. Uiso/Uaniso restraints and constraints
Uanis(O19) \\sim Ueq: with sigma of 0.0005 and sigma for terminal atoms of 0.001
4.a Riding coordinates:
 O13(H13), O14(H14), O18(H18A,H18B), O31(H31), O32(H32)
4.b Rotating group:
 O15(H15A,H15B), O16(H16A,H16B), O17(H17A,H17B), O33(H33A,H33B), O34(H34A,
 H34B), O35(H35A,H35B), O36(H36A,H36B)
4.c Aromatic/amide H refined with riding coordinates:
 C4(H4), C5(H5), C6(H6), C12(H12), C13(H13A), C14(H14A), C20(H20), C21(H21),
 C22(H22), C28(H28), C29(H29), C30(H30), C36(H36), C37(H37), C38(H38), C44(H44),
  C45(H45), C46(H46)
4.d Idealised Me refined as rotating group:
 C8(H8A,H8B,H8C), C16(H16C,H16D,H16E), C24(H24A,H24B,H24C), C32(H32A,H32B,
 H32C), C40(H40A,H40B,H40C), C48(H48A,H48B,H48C)
;
_olex2_submission_special_instructions 'No special instructions were received'
_oxdiff_exptl_absorpt_empirical_details
;
Empirical correction (ABSPACK) includes:
- Absorption correction using spherical harmonics
- Frame scaling
;
_oxdiff_exptl_absorpt_empirical_full_max 3.466
_oxdiff_exptl_absorpt_empirical_full_min 0.414

loop_
_space_group_symop_operation_xyz
'x, y, z'
'-x, -y, -z'

loop_
_atom_site_label
_atom_site_type_symbol
_atom_site_fract_x
_atom_site_fract_y
_atom_site_fract_z
_atom_site_U_iso_or_equiv
_atom_site_adp_type
_atom_site_occupancy
_atom_site_site_symmetry_order
_atom_site_calc_flag
_atom_site_refinement_flags_posn
_atom_site_refinement_flags_adp
Dy1 Dy 0.24886(5) 0.71971(6) 0.57325(5) 0.0611(2) Uani 1 1 d . .
Dy2 Dy 0.41827(5) 0.86648(5) 0.49014(4) 0.0558(2) Uani 1 1 d . .
Dy3 Dy 0.19170(5) 0.93630(6) 0.45038(5) 0.0585(2) Uani 1 1 d . .
Dy4 Dy 0.36542(5) 0.32962(5) 0.82501(4) 0.0533(2) Uani 1 1 d . .
Dy5 Dy 0.45550(5) 0.36483(5) 0.96034(4) 0.0544(2) Uani 1 1 d . .
Dy6 Dy 0.21369(5) 0.37344(6) 0.98201(4) 0.0552(2) Uani 1 1 d . .
O1 O 0.3598(7) 0.4648(7) 0.7292(5) 0.062(2) Uani 1 1 d . .
O2 O 0.2954(7) 0.5911(8) 0.6620(7) 0.086(4) Uani 1 1 d . .
O3 O 0.4012(6) 0.7225(7) 0.5736(6) 0.062(2) Uani 1 1 d . .
O4 O 0.5658(6) 0.7722(7) 0.5239(6) 0.065(2) Uani 1 1 d . .
O5 O 0.5710(8) 1.0961(8) 0.4102(6) 0.071(3) Uani 1 1 d . .
O6 O 0.5170(6) 0.9708(7) 0.4322(6) 0.064(2) Uani 1 1 d . .
O7 O 0.3330(6) 0.9923(6) 0.4238(5) 0.057(2) Uani 1 1 d . .
O8 O 0.2070(8) 1.0871(9) 0.3484(7) 0.084(3) Uani 1 1 d . .
O9 O -0.1140(6) 0.9848(7) 0.4723(6) 0.061(2) Uani 1 1 d . .
O10 O 0.0399(7) 0.9649(7) 0.4343(6) 0.067(2) Uani 1 1 d . .
O11 O 0.1229(6) 0.8078(7) 0.5225(6) 0.064(2) Uani 1 1 d . .
O12 O 0.1120(6) 0.6415(7) 0.6014(6) 0.064(2) Uani 1 1 d . .
O13 O 0.3098(6) 0.8185(6) 0.4525(5) 0.053(2) Uani 1 1 d . .
H13 H 0.3266 0.8013 0.4148 0.064 Uiso 1 1 d R .
O14 O 0.2630(6) 0.8655(7) 0.5565(5) 0.062(2) Uani 1 1 d . .
H14 H 0.2463 0.8829 0.5940 0.075 Uiso 1 1 d R .
O15 O 0.2979(10) 0.6290(9) 0.4974(8) 0.104(5) Uani 1 1 d . .
H15A H 0.3120 0.5677 0.5250 0.157 Uiso 1 1 d GR .
H15B H 0.3557 0.6407 0.4637 0.157 Uiso 1 1 d GR .
O16 O 0.1641(9) 0.7351(10) 0.6873(7) 0.089(3) Uani 1 1 d . .
H16A H 0.1496 0.6798 0.7284 0.134 Uiso 1 1 d GR .
H16B H 0.1012 0.7652 0.6860 0.134 Uiso 1 1 d GR .
O17 O 0.5009(6) 0.8341(8) 0.3823(6) 0.065(2) Uani 1 1 d . .
H17A H 0.5459 0.7900 0.3938 0.098 Uiso 1 1 d GR .
H17B H 0.5319 0.8785 0.3490 0.098 Uiso 1 1 d GR .
O18 O 0.2038(13) 0.9190(10) 0.3338(7) 0.119(6) Uani 1 1 d . .
H18A H 0.1940 0.8742 0.3271 0.179 Uiso 1 1 d R .
H18B H 0.2192 0.9560 0.2893 0.179 Uiso 1 1 d R .
O19 O 0.5933(17) 0.2665(17) 0.6510(14) 0.158(7) Uani 1 1 d . U
O20 O 0.4757(6) 0.2927(7) 0.7350(6) 0.064(2) Uani 1 1 d . .
O21 O 0.5096(6) 0.3284(6) 0.8513(5) 0.055(2) Uani 1 1 d . .
O22 O 0.6267(7) 0.3311(8) 0.9240(6) 0.069(3) Uani 1 1 d . .
O23 O 0.5052(7) 0.4924(7) 1.1057(5) 0.058(2) Uani 1 1 d . .
O24 O 0.4953(6) 0.4005(6) 1.0504(5) 0.054(2) Uani 1 1 d . .
O25 O 0.3192(6) 0.3920(7) 1.0411(5) 0.058(2) Uani 1 1 d . .
O26 O 0.1465(6) 0.3971(7) 1.1043(5) 0.059(2) Uani 1 1 d . .
O27 O -0.0781(7) 0.3800(8) 0.9736(6) 0.070(3) Uani 1 1 d . .
O28 O 0.0625(7) 0.3883(9) 0.9806(6) 0.071(3) Uani 1 1 d . .
O29 O 0.2065(6) 0.3484(7) 0.8743(5) 0.061(2) Uani 1 1 d . .
O30 O 0.2600(7) 0.3196(8) 0.7500(6) 0.070(3) Uani 1 1 d . .
O31 O 0.3490(7) 0.2774(7) 0.9595(5) 0.061(2) Uani 1 1 d . .
H31 H 0.3521 0.2224 0.9853 0.074 Uiso 1 1 d R .
O32 O 0.3425(6) 0.4310(6) 0.8864(4) 0.050(2) Uani 1 1 d . .
H32 H 0.3396 0.4860 0.8606 0.060 Uiso 1 1 d R .
O33 O 0.3577(10) 0.1779(9) 0.8623(8) 0.092(4) Uani 1 1 d . .
H33A H 0.3780 0.1260 0.9091 0.139 Uiso 1 1 d GR .
H33B H 0.3323 0.1460 0.8359 0.139 Uiso 1 1 d GR .
O34 O 0.4953(9) 0.2240(9) 1.0455(8) 0.089(4) Uani 1 1 d . .
H34A H 0.4531 0.1853 1.0945 0.134 Uiso 1 1 d GR .
H34B H 0.5592 0.1841 1.0440 0.134 Uiso 1 1 d GR .
O35 O 0.1765(10) 0.2311(9) 1.0697(8) 0.093(4) Uani 1 1 d . .
H35A H 0.1154 0.2136 1.1078 0.140 Uiso 1 1 d GR .
H35B H 0.2184 0.1717 1.0774 0.140 Uiso 1 1 d GR .
O36 O 0.1779(7) 0.5298(7) 0.9439(5) 0.064(2) Uani 1 1 d . .
H36A H 0.1630 0.5517 0.8992 0.096 Uiso 1 1 d GR .
H36B H 0.2272 0.5550 0.9364 0.096 Uiso 1 1 d GR .
C1 C 0.4583(10) 0.5750(11) 0.6489(8) 0.062(3) Uani 1 1 d . .
C2 C 0.4690(9) 0.6623(10) 0.5979(8) 0.058(3) Uani 1 1 d . .
C3 C 0.5594(9) 0.6865(10) 0.5713(7) 0.057(3) Uani 1 1 d . .
C4 C 0.6367(9) 0.6262(10) 0.5898(8) 0.061(3) Uani 1 1 d . .
H4 H 0.6957 0.6438 0.5689 0.073 Uiso 1 1 calc R .
C5 C 0.6263(10) 0.5396(10) 0.6395(8) 0.061(3) Uani 1 1 d . .
H5 H 0.6777 0.4995 0.6530 0.074 Uiso 1 1 calc R .
C6 C 0.5369(9) 0.5148(10) 0.6685(8) 0.059(3) Uani 1 1 d . .
H6 H 0.5289 0.4572 0.7014 0.070 Uiso 1 1 calc R .
C7 C 0.3679(10) 0.5418(12) 0.6818(8) 0.066(4) Uani 1 1 d . .
C8 C 0.6564(11) 0.7995(13) 0.4948(12) 0.087(5) Uani 1 1 d . .
H8A H 0.6517 0.8622 0.4677 0.130 Uiso 1 1 calc GR .
H8B H 0.6912 0.7696 0.4611 0.130 Uiso 1 1 calc GR .
H8C H 0.6872 0.7852 0.5360 0.130 Uiso 1 1 calc GR .
C9 C 0.4376(10) 1.1059(11) 0.3635(8) 0.065(4) Uani 1 1 d . .
C10 C 0.3548(10) 1.0708(10) 0.3755(7) 0.060(3) Uani 1 1 d . .
C11 C 0.2847(12) 1.1258(13) 0.3318(10) 0.080(5) Uani 1 1 d . .
C12 C 0.3039(17) 1.2125(14) 0.2817(11) 0.103(7) Uani 1 1 d . .
H12 H 0.2606 1.2476 0.2526 0.124 Uiso 1 1 calc R .
C13 C 0.3822(16) 1.2466(17) 0.2740(12) 0.115(9) Uani 1 1 d . .
H13A H 0.3908 1.3050 0.2439 0.138 Uiso 1 1 calc R .
C14 C 0.4470(14) 1.1911(13) 0.3124(10) 0.087(5) Uani 1 1 d . .
H14A H 0.5031 1.2122 0.3036 0.104 Uiso 1 1 calc R .
C15 C 0.5123(11) 1.0547(11) 0.4053(8) 0.067(4) Uani 1 1 d . .
C16 C 0.1396(13) 1.1369(13) 0.3033(12) 0.095(6) Uani 1 1 d . .
H16C H 0.1665 1.1470 0.2508 0.142 Uiso 1 1 calc GR .
H16D H 0.1196 1.1926 0.3103 0.142 Uiso 1 1 calc GR .
H16E H 0.0873 1.1045 0.3184 0.142 Uiso 1 1 calc GR .
C17 C -0.0394(9) 0.8385(10) 0.5194(8) 0.058(3) Uani 1 1 d . .
C18 C 0.0384(9) 0.7805(10) 0.5407(7) 0.054(3) Uani 1 1 d . .
C19 C 0.0340(10) 0.6941(10) 0.5824(10) 0.066(4) Uani 1 1 d . .
C20 C -0.0535(10) 0.6601(12) 0.6072(9) 0.066(4) Uani 1 1 d . .
H20 H -0.0578 0.6010 0.6374 0.079 Uiso 1 1 calc R .
C21 C -0.1316(10) 0.7159(12) 0.5858(10) 0.077(5) Uani 1 1 d . .
H21 H -0.1886 0.6942 0.6003 0.092 Uiso 1 1 calc R .
C22 C -0.1240(11) 0.8044(12) 0.5425(10) 0.076(4) Uani 1 1 d . .
H22 H -0.1766 0.8419 0.5285 0.091 Uiso 1 1 calc R .
C23 C -0.0374(11) 0.9345(11) 0.4739(9) 0.067(4) Uani 1 1 d . .
C24 C 0.1102(11) 0.5503(11) 0.6391(10) 0.071(4) Uani 1 1 d . .
H24A H 0.0858 0.5271 0.6108 0.107 Uiso 1 1 calc GR .
H24B H 0.0715 0.5392 0.6887 0.107 Uiso 1 1 calc GR .
H24C H 0.1719 0.5222 0.6438 0.107 Uiso 1 1 calc GR .
C25 C 0.6276(10) 0.2807(18) 0.7579(12) 0.099(8) Uani 1 1 d . .
C26 C 0.5966(10) 0.3042(10) 0.8242(10) 0.065(4) Uani 1 1 d . .
C27 C 0.6625(11) 0.3065(14) 0.8615(12) 0.083(5) Uani 1 1 d . .
C28 C 0.7557(12) 0.2834(17) 0.8369(14) 0.100(7) Uani 1 1 d . .
H28 H 0.7986 0.2847 0.8630 0.120 Uiso 1 1 calc R .
C29 C 0.7849(13) 0.259(2) 0.7767(19) 0.134(11) Uani 1 1 d . .
H29 H 0.8472 0.2396 0.7636 0.161 Uiso 1 1 calc R .
C30 C 0.7207(13) 0.263(2) 0.7306(16) 0.124(10) Uani 1 1 d . .
H30 H 0.7418 0.2546 0.6845 0.148 Uiso 1 1 calc R .
C31 C 0.5607(12) 0.2732(16) 0.7179(12) 0.096(7) Uani 1 1 d . .
C32 C 0.6925(10) 0.3284(14) 0.9692(10) 0.078(5) Uani 1 1 d . .
H32A H 0.6593 0.3272 1.0187 0.116 Uiso 1 1 calc GR .
H32B H 0.7247 0.3800 0.9444 0.116 Uiso 1 1 calc GR .
H32C H 0.7365 0.2764 0.9740 0.116 Uiso 1 1 calc GR .
C33 C 0.0426(9) 0.3602(11) 0.8738(9) 0.066(4) Uani 1 1 d . .
C34 C 0.1390(10) 0.3480(10) 0.8432(8) 0.060(3) Uani 1 1 d . .
C35 C 0.1665(11) 0.3305(12) 0.7739(9) 0.069(4) Uani 1 1 d . .
C36 C 0.0990(9) 0.3329(13) 0.7340(10) 0.077(4) Uani 1 1 d D .
H36 H 0.1166 0.3269 0.6868 0.092 Uiso 1 1 calc R .
C37 C 0.0070(12) 0.3443(15) 0.7669(12) 0.087(5) Uani 1 1 d . .
H37 H -0.0378 0.3417 0.7431 0.104 Uiso 1 1 calc R .
C38 C -0.0211(11) 0.3595(13) 0.8349(11) 0.078(4) Uani 1 1 d . .
H38 H -0.0840 0.3694 0.8544 0.093 Uiso 1 1 calc R .
C39 C 0.0089(11) 0.3771(10) 0.9498(8) 0.064(3) Uani 1 1 d . .
C40 C 0.2887(11) 0.3080(18) 0.6753(10) 0.099(7) Uani 1 1 d . .
H40A H 0.2648 0.3594 0.6374 0.148 Uiso 1 1 calc DGR .
H40B H 0.2646 0.2569 0.6785 0.148 Uiso 1 1 calc DGR .
H40C H 0.3551 0.3001 0.6617 0.148 Uiso 1 1 calc GR .
C41 C 0.3586(8) 0.4489(9) 1.1258(7) 0.051(3) Uani 1 1 d . .
C42 C 0.2970(9) 0.4201(10) 1.0986(8) 0.055(3) Uani 1 1 d . .
C43 C 0.2024(10) 0.4244(10) 1.1352(7) 0.059(3) Uani 1 1 d . .
C44 C 0.1734(12) 0.4492(12) 1.1976(8) 0.070(4) Uani 1 1 d . .
H44 H 0.1115 0.4494 1.2223 0.084 Uiso 1 1 calc R .
C45 C 0.2377(11) 0.4744(12) 1.2239(9) 0.071(4) Uani 1 1 d . .
H45 H 0.2181 0.4890 1.2673 0.086 Uiso 1 1 calc R .
C46 C 0.3290(12) 0.4780(11) 1.1870(8) 0.068(4) Uani 1 1 d . .
H46 H 0.3699 0.4993 1.2025 0.082 Uiso 1 1 calc R .
C47 C 0.4580(10) 0.4487(10) 1.0890(7) 0.056(3) Uani 1 1 d . .
C48 C 0.0517(10) 0.3903(12) 1.1443(9) 0.068(4) Uani 1 1 d . .
H48A H 0.0169 0.3792 1.1148 0.102 Uiso 1 1 calc GR .
H48B H 0.0253 0.4446 1.1525 0.102 Uiso 1 1 calc GR .
H48C H 0.0497 0.3425 1.1923 0.102 Uiso 1 1 calc GR .

loop_
_atom_site_aniso_label
_atom_site_aniso_U_11
_atom_site_aniso_U_22
_atom_site_aniso_U_33
_atom_site_aniso_U_23
_atom_site_aniso_U_13
_atom_site_aniso_U_12
Dy1 0.0346(4) 0.0696(5) 0.0666(5) -0.0113(4) -0.0111(3) -0.0048(3)
Dy2 0.0387(4) 0.0639(5) 0.0592(4) -0.0146(4) -0.0122(3) -0.0059(3)
Dy3 0.0432(4) 0.0653(5) 0.0672(5) -0.0224(4) -0.0192(3) 0.0010(3)
Dy4 0.0424(4) 0.0641(4) 0.0553(4) -0.0227(3) -0.0082(3) -0.0092(3)
Dy5 0.0425(4) 0.0674(5) 0.0543(4) -0.0207(3) -0.0128(3) -0.0064(3)
Dy6 0.0423(4) 0.0718(5) 0.0514(4) -0.0198(4) -0.0080(3) -0.0126(3)
O1 0.058(6) 0.068(6) 0.052(5) -0.016(5) -0.012(4) -0.001(4)
O2 0.045(6) 0.087(8) 0.091(7) 0.014(6) -0.022(5) -0.015(5)
O3 0.034(4) 0.067(6) 0.069(5) -0.005(4) -0.019(4) -0.003(4)
O4 0.041(5) 0.069(6) 0.073(6) -0.008(5) -0.011(4) -0.016(4)
O5 0.060(6) 0.074(7) 0.076(6) -0.017(5) -0.014(5) -0.020(5)
O6 0.043(5) 0.068(6) 0.068(6) -0.007(5) -0.009(4) -0.018(4)
O7 0.040(4) 0.066(5) 0.056(5) -0.007(4) -0.018(4) -0.006(4)
O8 0.062(7) 0.094(8) 0.088(7) -0.008(6) -0.039(6) -0.010(6)
O9 0.039(4) 0.079(6) 0.075(6) -0.044(5) -0.023(4) 0.020(4)
O10 0.057(6) 0.069(6) 0.079(6) -0.028(5) -0.029(5) 0.006(5)
O11 0.041(5) 0.067(6) 0.076(6) -0.020(5) -0.014(4) 0.002(4)
O12 0.033(4) 0.070(6) 0.083(6) -0.023(5) -0.015(4) 0.000(4)
O13 0.038(4) 0.066(5) 0.057(5) -0.022(4) -0.010(4) -0.008(4)
O14 0.041(5) 0.082(6) 0.054(5) -0.015(5) -0.013(4) 0.001(4)
O15 0.101(10) 0.083(8) 0.095(9) -0.038(7) 0.041(8) -0.005(7)
O16 0.074(8) 0.108(10) 0.085(8) -0.044(7) 0.010(6) -0.023(7)
O17 0.033(4) 0.080(6) 0.082(6) -0.037(5) -0.002(4) -0.003(4)
O18 0.181(16) 0.107(10) 0.066(7) -0.042(7) -0.051(9) 0.047(10)
O19 0.158(7) 0.159(7) 0.158(7) -0.057(3) -0.0319(18) -0.0188(13)
O20 0.042(5) 0.083(7) 0.078(6) -0.046(6) 0.000(4) -0.011(4)
O21 0.035(4) 0.070(5) 0.064(5) -0.034(4) -0.007(4) -0.002(4)
O22 0.045(5) 0.089(7) 0.075(6) -0.031(6) -0.014(5) -0.008(5)
O23 0.053(5) 0.073(6) 0.047(4) -0.015(4) -0.014(4) -0.017(4)
O24 0.044(5) 0.071(6) 0.048(4) -0.019(4) -0.013(4) -0.010(4)
O25 0.045(5) 0.092(7) 0.046(4) -0.030(5) -0.007(4) -0.016(4)
O26 0.035(4) 0.087(7) 0.053(5) -0.022(5) 0.000(4) -0.019(4)
O27 0.039(5) 0.093(7) 0.079(6) -0.037(6) -0.006(5) -0.008(5)
O28 0.046(5) 0.116(9) 0.064(6) -0.045(6) -0.003(4) -0.022(5)
O29 0.039(4) 0.079(6) 0.064(5) -0.022(5) -0.010(4) -0.013(4)
O30 0.054(6) 0.101(8) 0.064(6) -0.040(6) -0.006(5) -0.011(5)
O31 0.053(5) 0.067(6) 0.061(5) -0.012(4) -0.012(4) -0.022(4)
O32 0.050(5) 0.072(5) 0.039(4) -0.020(4) -0.015(4) -0.020(4)
O33 0.100(10) 0.082(8) 0.101(9) -0.041(7) -0.008(7) -0.021(7)
O34 0.068(7) 0.090(8) 0.102(9) -0.011(7) -0.040(7) -0.010(6)
O35 0.080(8) 0.075(7) 0.095(8) -0.009(6) 0.010(7) -0.024(6)
O36 0.057(6) 0.081(7) 0.055(5) -0.024(5) -0.013(4) -0.009(5)
C1 0.052(8) 0.077(9) 0.054(7) -0.015(7) -0.022(6) -0.004(7)
C2 0.047(7) 0.079(9) 0.055(7) -0.036(7) -0.014(6) 0.005(6)
C3 0.039(6) 0.075(9) 0.054(7) -0.019(6) -0.008(5) -0.010(6)
C4 0.038(6) 0.073(9) 0.068(8) -0.019(7) -0.014(6) -0.004(6)
C5 0.044(7) 0.071(9) 0.068(8) -0.016(7) -0.027(6) -0.002(6)
C6 0.048(7) 0.070(8) 0.059(7) -0.017(6) -0.020(6) -0.009(6)
C7 0.050(8) 0.086(10) 0.055(7) -0.017(7) -0.013(6) -0.006(7)
C8 0.045(8) 0.089(12) 0.104(13) -0.004(10) -0.019(8) -0.019(8)
C9 0.054(8) 0.069(9) 0.056(7) -0.001(6) -0.016(6) -0.009(7)
C10 0.052(7) 0.071(9) 0.045(6) -0.010(6) -0.014(6) -0.003(6)
C11 0.064(10) 0.085(11) 0.075(10) -0.011(8) -0.031(8) 0.010(8)
C12 0.108(16) 0.092(13) 0.083(12) 0.005(10) -0.051(12) 0.013(12)
C13 0.091(15) 0.118(17) 0.090(13) 0.035(12) -0.031(12) -0.043(13)
C14 0.074(11) 0.088(12) 0.079(10) 0.002(9) -0.018(9) -0.032(9)
C15 0.066(9) 0.072(9) 0.050(7) -0.008(7) -0.008(7) -0.010(7)
C16 0.076(11) 0.090(12) 0.108(13) -0.007(10) -0.066(11) 0.015(9)
C17 0.043(7) 0.073(9) 0.066(8) -0.029(7) -0.018(6) -0.004(6)
C18 0.043(6) 0.071(8) 0.058(7) -0.036(7) -0.008(5) -0.007(6)
C19 0.052(8) 0.066(9) 0.090(10) -0.041(8) -0.011(7) -0.006(6)
C20 0.047(7) 0.080(10) 0.069(8) -0.026(7) -0.008(7) -0.011(7)
C21 0.038(7) 0.087(11) 0.094(11) -0.014(9) -0.025(7) -0.003(7)
C22 0.048(8) 0.085(11) 0.087(11) -0.015(9) -0.029(8) -0.001(7)
C23 0.059(9) 0.084(10) 0.070(9) -0.031(8) -0.033(7) 0.000(7)
C24 0.049(8) 0.069(9) 0.097(11) -0.030(8) -0.022(8) 0.002(7)
C25 0.035(7) 0.19(2) 0.129(15) -0.126(17) 0.003(8) -0.026(10)
C26 0.041(7) 0.069(9) 0.092(10) -0.035(8) -0.014(7) -0.005(6)
C27 0.049(8) 0.110(14) 0.114(14) -0.070(12) -0.020(9) 0.002(8)
C28 0.047(9) 0.15(2) 0.137(17) -0.092(16) -0.002(10) -0.020(10)
C29 0.044(9) 0.21(3) 0.22(3) -0.16(3) 0.000(13) -0.022(13)
C30 0.053(10) 0.22(3) 0.16(2) -0.16(2) 0.003(12) -0.009(13)
C31 0.069(10) 0.162(19) 0.115(14) -0.123(15) 0.005(9) -0.018(11)
C32 0.042(7) 0.125(14) 0.084(10) -0.048(10) -0.037(7) 0.005(8)
C33 0.038(7) 0.082(10) 0.092(10) -0.036(8) -0.022(7) -0.017(6)
C34 0.059(8) 0.072(9) 0.060(8) -0.030(7) -0.008(6) -0.022(7)
C35 0.058(9) 0.081(10) 0.071(9) -0.022(8) -0.014(7) -0.018(7)
C36 0.049(8) 0.110(13) 0.088(11) -0.053(10) -0.007(8) -0.017(8)
C37 0.059(10) 0.122(15) 0.106(13) -0.057(12) -0.025(9) -0.025(10)
C38 0.049(8) 0.090(11) 0.091(11) -0.035(9) -0.006(8) -0.008(8)
C39 0.065(9) 0.068(9) 0.053(7) -0.013(6) -0.012(7) -0.012(7)
C40 0.073(11) 0.18(2) 0.066(10) -0.069(13) 0.016(8) -0.038(13)
C41 0.039(6) 0.068(8) 0.053(7) -0.027(6) -0.009(5) -0.011(5)
C42 0.040(6) 0.067(8) 0.056(7) -0.013(6) -0.017(5) -0.009(6)
C43 0.050(7) 0.072(9) 0.045(6) -0.006(6) -0.008(6) -0.016(6)
C44 0.061(9) 0.091(11) 0.059(8) -0.031(8) 0.000(7) -0.015(8)
C45 0.061(9) 0.098(12) 0.057(8) -0.031(8) -0.004(7) -0.016(8)
C46 0.069(10) 0.073(9) 0.057(8) -0.016(7) -0.002(7) -0.022(8)
C47 0.054(7) 0.068(8) 0.039(6) 0.000(6) -0.022(6) -0.015(6)
C48 0.042(7) 0.097(11) 0.062(8) -0.033(8) 0.002(6) -0.010(7)

loop_
_atom_type_symbol
_atom_type_description
_atom_type_scat_dispersion_real
_atom_type_scat_dispersion_imag
_atom_type_scat_source
C C 0.0181 0.0091 'International Tables Vol C Tables 4.2.6.8 and 6.1.1.4'
H H 0.0000 0.0000 'International Tables Vol C Tables 4.2.6.8 and 6.1.1.4'
Dy Dy -9.8046 9.8477 'International Tables Vol C Tables 4.2.6.8 and 6.1.1.4'
O O 0.0492 0.0322 'International Tables Vol C Tables 4.2.6.8 and 6.1.1.4'

loop_
_geom_angle_atom_site_label_1
_geom_angle_atom_site_label_2
_geom_angle_atom_site_label_3
_geom_angle
_geom_angle_site_symmetry_1
_geom_angle_site_symmetry_3
Dy2 Dy1 Dy3 60.62(2) . .
O2 Dy1 Dy2 113.0(3) . .
O2 Dy1 Dy3 170.5(4) . .
O2 Dy1 O3 72.4(4) . .
O2 Dy1 O11 145.0(4) . .
O2 Dy1 O12 81.7(4) . .
O2 Dy1 O13 139.0(4) . .
O2 Dy1 O14 128.9(4) . .
O2 Dy1 O15 80.7(5) . .
O2 Dy1 O16 77.2(5) . .
O3 Dy1 Dy2 40.8(2) . .
O3 Dy1 Dy3 101.4(2) . .
O3 Dy1 O11 142.0(3) . .
O3 Dy1 O12 152.5(3) . .
O3 Dy1 O13 74.1(3) . .
O3 Dy1 O14 73.4(3) . .
O3 Dy1 O15 90.1(5) . .
O3 Dy1 O16 105.2(4) . .
O11 Dy1 Dy2 101.2(3) . .
O11 Dy1 Dy3 40.6(3) . .
O11 Dy1 O12 65.0(3) . .
O11 Dy1 O13 73.3(3) . .
O11 Dy1 O14 73.6(3) . .
O11 Dy1 O15 100.6(5) . .
O11 Dy1 O16 84.8(5) . .
O12 Dy1 Dy2 164.6(2) . .
O12 Dy1 Dy3 105.4(2) . .
O13 Dy1 Dy2 41.3(2) . .
O13 Dy1 Dy3 41.3(2) . .
O13 Dy1 O12 124.2(3) . .
O13 Dy1 O15 76.5(4) . .
O14 Dy1 Dy2 41.8(2) . .
O14 Dy1 Dy3 41.6(2) . .
O14 Dy1 O12 132.3(3) . .
O14 Dy1 O13 59.7(3) . .
O14 Dy1 O15 135.8(4) . .
O15 Dy1 Dy2 100.5(3) . .
O15 Dy1 Dy3 106.8(4) . .
O15 Dy1 O12 76.6(4) . .
O16 Dy1 Dy2 109.7(3) . .
O16 Dy1 Dy3 98.0(4) . .
O16 Dy1 O12 77.1(4) . .
O16 Dy1 O13 134.8(4) . .
O16 Dy1 O14 76.4(4) . .
O16 Dy1 O15 147.7(5) . .
Dy1 Dy2 Dy3 59.84(2) . .
O3 Dy2 Dy1 40.4(2) . .
O3 Dy2 Dy3 100.2(2) . .
O3 Dy2 O4 64.6(3) . .
O3 Dy2 O13 74.1(3) . .
O3 Dy2 O14 73.0(3) . .
O3 Dy2 O17 98.1(4) . .
O4 Dy2 Dy1 104.5(2) . .
O4 Dy2 Dy3 162.5(2) . .
O5 Dy2 Dy1 103.1(3) 2_676 .
O5 Dy2 Dy3 110.1(3) 2_676 .
O5 Dy2 O3 89.3(4) 2_676 .
O5 Dy2 O4 79.7(4) 2_676 .
O5 Dy2 O13 138.8(3) 2_676 .
O5 Dy2 O14 79.4(4) 2_676 .
O5 Dy2 O17 145.4(4) 2_676 .
O6 Dy2 Dy1 174.7(3) . .
O6 Dy2 Dy3 114.9(2) . .
O6 Dy2 O3 144.8(3) . .
O6 Dy2 O4 80.8(3) . .
O6 Dy2 O5 77.9(4) . 2_676
O6 Dy2 O7 74.2(3) . .
O6 Dy2 O13 135.0(3) . .
O6 Dy2 O14 134.4(4) . .
O6 Dy2 O17 76.7(4) . .
O7 Dy2 Dy1 100.5(2) . .
O7 Dy2 Dy3 40.7(2) . .
O7 Dy2 O3 140.8(3) . .
O7 Dy2 O4 154.3(3) . .
O7 Dy2 O5 100.5(4) . 2_676
O7 Dy2 O13 73.7(3) . .
O7 Dy2 O14 71.8(3) . .
O7 Dy2 O17 94.9(4) . .
O13 Dy2 Dy1 41.8(2) . .
O13 Dy2 Dy3 40.7(2) . .
O13 Dy2 O4 122.7(3) . .
O13 Dy2 O14 59.9(3) . .
O13 Dy2 O17 75.3(3) . .
O14 Dy2 Dy1 41.7(3) . .
O14 Dy2 Dy3 41.2(2) . .
O14 Dy2 O4 132.5(3) . .
O17 Dy2 Dy1 104.3(3) . .
O17 Dy2 Dy3 101.8(2) . .
O17 Dy2 O4 73.3(3) . .
O17 Dy2 O14 135.2(3) . .
Dy1 Dy3 Dy2 59.54(2) . .
O7 Dy3 Dy1 99.3(2) . .
O7 Dy3 Dy2 39.8(2) . .
O7 Dy3 O8 63.8(3) . .
O7 Dy3 O14 71.0(3) . .
O7 Dy3 O18 98.8(6) . .
O8 Dy3 Dy1 161.4(3) . .
O8 Dy3 Dy2 103.0(2) . .
O9 Dy3 Dy1 106.0(3) 2_576 .
O9 Dy3 Dy2 106.3(2) 2_576 .
O9 Dy3 O7 94.6(4) 2_576 .
O9 Dy3 O8 84.1(4) 2_576 .
O9 Dy3 O10 74.9(3) 2_576 .
O9 Dy3 O11 96.2(4) 2_576 .
O9 Dy3 O13 138.4(3) 2_576 .
O9 Dy3 O14 78.6(3) 2_576 .
O9 Dy3 O18 145.1(4) 2_576 .
O10 Dy3 Dy1 113.5(3) . .
O10 Dy3 Dy2 173.1(3) . .
O10 Dy3 O7 147.1(4) . .
O10 Dy3 O8 83.9(4) . .
O10 Dy3 O11 72.8(4) . .
O10 Dy3 O13 134.8(3) . .
O10 Dy3 O14 134.1(4) . .
O10 Dy3 O18 76.5(5) . .
O11 Dy3 Dy1 40.7(2) . .
O11 Dy3 Dy2 100.3(2) . .
O11 Dy3 O7 140.0(3) . .
O11 Dy3 O8 155.7(3) . .
O11 Dy3 O13 73.6(3) . .
O11 Dy3 O14 73.6(3) . .
O11 Dy3 O18 94.1(5) . .
O13 Dy3 Dy1 41.6(2) . .
O13 Dy3 Dy2 40.6(2) . .
O13 Dy3 O7 72.8(3) . .
O13 Dy3 O8 121.3(4) . .
O13 Dy3 O14 59.8(3) . .
O13 Dy3 O18 76.6(4) . .
O14 Dy3 Dy1 41.5(3) . .
O14 Dy3 Dy2 41.1(2) . .
O14 Dy3 O8 129.8(4) . .
O14 Dy3 O18 136.3(4) . .
O18 Dy3 Dy1 103.5(4) . .
O18 Dy3 Dy2 104.6(4) . .
O18 Dy3 O8 73.3(5) . .
Dy6 Dy4 Dy5 59.75(2) . .
O1 Dy4 Dy5 104.2(3) . .
O1 Dy4 Dy6 102.8(2) . .
O1 Dy4 O21 98.5(3) . .
O1 Dy4 O29 92.7(4) . .
O1 Dy4 O30 75.5(4) . .
O1 Dy4 O31 136.2(4) . .
O1 Dy4 O32 75.9(3) . .
O1 Dy4 O33 146.2(4) . .
O20 Dy4 Dy5 113.8(2) . .
O20 Dy4 Dy6 172.5(3) . .
O20 Dy4 O1 82.2(4) . .
O20 Dy4 O21 73.1(3) . .
O20 Dy4 O29 145.7(3) . .
O20 Dy4 O30 82.4(3) . .
O20 Dy4 O31 131.2(4) . .
O20 Dy4 O32 136.6(3) . .
O20 Dy4 O33 77.7(4) . .
O21 Dy4 Dy5 40.7(2) . .
O21 Dy4 Dy6 100.4(2) . .
O21 Dy4 O30 155.4(3) . .
O21 Dy4 O31 72.3(3) . .
O29 Dy4 Dy5 100.3(2) . .
O29 Dy4 Dy6 40.6(2) . .
O29 Dy4 O21 141.0(3) . .
O29 Dy4 O30 63.6(3) . .
O29 Dy4 O31 73.8(3) . .
O29 Dy4 O32 73.1(3) . .
O29 Dy4 O33 89.0(4) . .
O30 Dy4 Dy5 163.7(2) . .
O30 Dy4 Dy6 104.2(2) . .
O31 Dy4 Dy5 41.8(2) . .
O31 Dy4 Dy6 41.6(3) . .
O31 Dy4 O30 128.4(3) . .
O32 Dy4 Dy5 40.6(2) . .
O32 Dy4 Dy6 41.6(2) . .
O32 Dy4 O21 73.7(3) . .
O32 Dy4 O30 126.0(3) . .
O32 Dy4 O31 60.3(3) . .
O32 Dy4 O33 136.1(4) . .
O33 Dy4 Dy5 108.7(4) . .
O33 Dy4 Dy6 100.3(3) . .
O33 Dy4 O21 101.2(4) . .
O33 Dy4 O30 75.2(5) . .
O33 Dy4 O31 76.5(4) . .
Dy6 Dy5 Dy4 60.05(2) . .
O21 Dy5 Dy4 41.0(2) . .
O21 Dy5 Dy6 101.0(2) . .
O21 Dy5 O22 63.8(3) . .
O21 Dy5 O31 72.6(3) . .
O21 Dy5 O34 95.8(4) . .
O22 Dy5 Dy4 104.7(2) . .
O22 Dy5 Dy6 163.3(3) . .
O23 Dy5 Dy4 101.2(2) 2_667 .
O23 Dy5 Dy6 107.8(2) 2_667 .
O23 Dy5 O21 91.4(3) 2_667 .
O23 Dy5 O22 80.5(4) 2_667 .
O23 Dy5 O31 137.2(3) 2_667 .
O23 Dy5 O32 77.1(3) 2_667 .
O23 Dy5 O34 146.4(4) 2_667 .
O24 Dy5 Dy4 172.0(2) . .
O24 Dy5 Dy6 113.1(2) . .
O24 Dy5 O21 145.9(3) . .
O24 Dy5 O22 82.6(3) . .
O24 Dy5 O23 76.6(3) . 2_667
O24 Dy5 O25 72.6(3) . .
O24 Dy5 O31 136.2(3) . .
O24 Dy5 O32 131.6(3) . .
O24 Dy5 O34 79.2(4) . .
O25 Dy5 Dy4 100.5(2) . .
O25 Dy5 Dy6 40.5(2) . .
O25 Dy5 O21 141.5(3) . .
O25 Dy5 O22 154.2(3) . .
O25 Dy5 O23 100.4(4) . 2_667
O25 Dy5 O31 73.9(3) . .
O25 Dy5 O32 73.1(3) . .
O25 Dy5 O34 94.2(4) . .
O31 Dy5 Dy4 41.9(2) . .
O31 Dy5 Dy6 41.8(3) . .
O31 Dy5 O22 122.7(4) . .
O32 Dy5 Dy4 40.8(2) . .
O32 Dy5 Dy6 41.8(2) . .
O32 Dy5 O21 74.0(3) . .
O32 Dy5 O22 131.2(3) . .
O32 Dy5 O31 60.5(3) . .
O32 Dy5 O34 136.4(4) . .
O34 Dy5 Dy4 105.7(3) . .
O34 Dy5 Dy6 102.9(3) . .
O34 Dy5 O22 73.6(4) . .
O34 Dy5 O31 75.9(4) . .
Dy5 Dy6 Dy4 60.20(2) . .
O25 Dy6 Dy4 100.6(2) . .
O25 Dy6 Dy5 40.4(2) . .
O25 Dy6 O26 64.5(3) . .
O25 Dy6 O29 141.2(3) . .
O25 Dy6 O31 74.1(3) . .
O25 Dy6 O32 72.4(3) . .
O25 Dy6 O35 97.9(4) . .
O25 Dy6 O36 84.8(4) . .
O26 Dy6 Dy4 164.6(2) . .
O26 Dy6 Dy5 104.7(2) . .
O28 Dy6 Dy4 114.6(2) . .
O28 Dy6 Dy5 173.1(3) . .
O28 Dy6 O25 144.2(3) . .
O28 Dy6 O26 80.6(3) . .
O28 Dy6 O29 73.9(3) . .
O28 Dy6 O31 137.8(4) . .
O28 Dy6 O32 132.0(3) . .
O28 Dy6 O35 80.3(5) . .
O28 Dy6 O36 79.4(4) . .
O29 Dy6 Dy4 40.7(2) . .
O29 Dy6 Dy5 100.9(2) . .
O29 Dy6 O26 154.3(3) . .
O29 Dy6 O31 74.3(3) . .
O29 Dy6 O32 72.7(3) . .
O29 Dy6 O35 95.7(4) . .
O29 Dy6 O36 102.0(3) . .
O31 Dy6 Dy4 42.0(2) . .
O31 Dy6 Dy5 42.0(2) . .
O31 Dy6 O26 125.3(3) . .
O31 Dy6 O32 60.1(3) . .
O31 Dy6 O35 76.1(4) . .
O31 Dy6 O36 134.2(3) . .
O32 Dy6 Dy4 41.0(2) . .
O32 Dy6 Dy5 41.03(19) . .
O32 Dy6 O26 129.9(3) . .
O32 Dy6 O35 136.2(4) . .
O32 Dy6 O36 75.0(3) . .
O35 Dy6 Dy4 104.0(3) . .
O35 Dy6 Dy5 105.1(4) . .
O35 Dy6 O26 75.9(4) . .
O36 Dy6 Dy4 106.7(2) . .
O36 Dy6 Dy5 97.4(2) . .
O36 Dy6 O26 76.7(3) . .
O36 Dy6 O35 148.1(4) . .
C7 O1 Dy4 169.1(10) . .
C7 O2 Dy1 141.7(10) . .
Dy1 O3 Dy2 98.8(3) . .
C2 O3 Dy1 134.7(9) . .
C2 O3 Dy2 125.3(9) . .
C3 O4 Dy2 117.4(7) . .
C3 O4 C8 117.0(12) . .
C8 O4 Dy2 125.5(9) . .
C15 O5 Dy2 130.1(10) . 2_676
C15 O6 Dy2 137.9(10) . .
Dy2 O7 Dy3 99.5(4) . .
C10 O7 Dy2 133.2(8) . .
C10 O7 Dy3 126.7(8) . .
C11 O8 Dy3 120.0(9) . .
C11 O8 C16 115.0(14) . .
C16 O8 Dy3 125.0(11) . .
C23 O9 Dy3 130.3(8) . 2_576
C23 O10 Dy3 135.6(9) . .
Dy3 O11 Dy1 98.7(4) . .
C18 O11 Dy1 123.3(9) . .
C18 O11 Dy3 137.9(8) . .
C19 O12 Dy1 115.3(9) . .
C19 O12 C24 120.1(11) . .
C24 O12 Dy1 124.4(8) . .
Dy2 O13 Dy1 96.9(3) . .
Dy2 O13 Dy3 98.7(3) . .
Dy3 O13 Dy1 97.1(3) . .
Dy1 O14 Dy2 96.5(4) . .
Dy1 O14 Dy3 96.9(4) . .
Dy2 O14 Dy3 97.7(3) . .
C31 O20 Dy4 141.6(10) . .
Dy5 O21 Dy4 98.3(3) . .
C26 O21 Dy4 135.0(9) . .
C26 O21 Dy5 126.1(9) . .
C27 O22 Dy5 118.8(9) . .
C27 O22 C32 117.2(12) . .
C32 O22 Dy5 123.8(9) . .
C47 O23 Dy5 129.2(7) . 2_667
C47 O24 Dy5 135.6(8) . .
Dy5 O25 Dy6 99.1(3) . .
C42 O25 Dy5 135.6(8) . .
C42 O25 Dy6 124.9(8) . .
C43 O26 Dy6 118.1(8) . .
C43 O26 C48 116.0(11) . .
C48 O26 Dy6 125.7(8) . .
C39 O28 Dy6 143.1(11) . .
Dy6 O29 Dy4 98.6(3) . .
C34 O29 Dy4 126.5(9) . .
C34 O29 Dy6 134.8(9) . .
C35 O30 Dy4 120.5(9) . .
C35 O30 C40 113.3(12) . .
C40 O30 Dy4 126.1(9) . .
Dy5 O31 Dy4 96.3(3) . .
Dy6 O31 Dy4 96.4(3) . .
Dy6 O31 Dy5 96.2(4) . .
Dy4 O32 Dy6 97.4(3) . .
Dy5 O32 Dy4 98.6(4) . .
Dy5 O32 Dy6 97.1(3) . .
C2 C1 C7 122.8(13) . .
C6 C1 C2 120.1(14) . .
C6 C1 C7 117.1(14) . .
O3 C2 C1 125.1(13) . .
O3 C2 C3 117.6(14) . .
C3 C2 C1 117.3(12) . .
O4 C3 C2 115.0(12) . .
O4 C3 C4 122.8(12) . .
C4 C3 C2 122.1(14) . .
C3 C4 C5 120.5(13) . .
C4 C5 C6 118.3(13) . .
C5 C6 C1 121.6(14) . .
O1 C7 O2 118.5(14) . .
O1 C7 C1 121.6(13) . .
O2 C7 C1 119.8(14) . .
C10 C9 C15 121.7(13) . .
C14 C9 C10 118.0(14) . .
C14 C9 C15 120.2(15) . .
O7 C10 C9 126.1(12) . .
O7 C10 C11 115.8(14) . .
C9 C10 C11 118.1(14) . .
O8 C11 C10 113.7(15) . .
O8 C11 C12 128.9(15) . .
C12 C11 C10 117.4(17) . .
C13 C12 C11 123.5(17) . .
C14 C13 C12 116.5(19) . .
C13 C14 C9 126.2(18) . .
O5 C15 O6 122.6(14) . .
O5 C15 C9 118.7(14) . .
O6 C15 C9 118.6(15) . .
C18 C17 C23 123.9(13) . .
C22 C17 C18 117.8(14) . .
C22 C17 C23 118.3(13) . .
O11 C18 C17 122.1(13) . .
C19 C18 O11 115.5(12) . .
C19 C18 C17 122.4(13) . .
O12 C19 C20 121.2(14) . .
C18 C19 O12 119.4(13) . .
C18 C19 C20 119.4(14) . .
C21 C20 C19 119.5(16) . .
C20 C21 C22 119.2(15) . .
C21 C22 C17 121.7(14) . .
O9 C23 O10 121.1(15) . .
O9 C23 C17 118.3(15) . .
O10 C23 C17 120.5(13) . .
C26 C25 C31 121.0(13) . .
C30 C25 C26 120.6(14) . .
C30 C25 C31 118.4(15) . .
O21 C26 C25 124.9(13) . .
O21 C26 C27 116.4(14) . .
C27 C26 C25 118.6(14) . .
O22 C27 C26 114.7(14) . .
O22 C27 C28 124.5(15) . .
C28 C27 C26 120.8(17) . .
C29 C28 C27 121.1(19) . .
C28 C29 C30 121.1(19) . .
C25 C30 C29 117.3(18) . .
O19 C31 C25 117.5(18) . .
O20 C31 O19 116.9(19) . .
O20 C31 C25 123.5(13) . .
C34 C33 C39 120.3(12) . .
C38 C33 C34 119.8(15) . .
C38 C33 C39 119.9(14) . .
O29 C34 C33 125.6(13) . .
O29 C34 C35 116.1(13) . .
C33 C34 C35 118.2(13) . .
O30 C35 C34 113.2(13) . .
O30 C35 C36 126.2(14) . .
C36 C35 C34 120.4(15) . .
C37 C36 C35 118.3(15) . .
C36 C37 C38 121.8(15) . .
C33 C38 C37 121.2(16) . .
O27 C39 C33 113.8(12) . .
O28 C39 O27 124.9(14) . .
O28 C39 C33 121.3(14) . .
C42 C41 C47 120.0(12) . .
C46 C41 C42 122.1(13) . .
C46 C41 C47 117.9(12) . .
O25 C42 C41 125.9(12) . .
O25 C42 C43 117.2(11) . .
C43 C42 C41 116.9(13) . .
O26 C43 C42 113.4(12) . .
C44 C43 O26 125.2(13) . .
C44 C43 C42 121.3(14) . .
C43 C44 C45 119.5(15) . .
C46 C45 C44 121.6(15) . .
C45 C46 C41 118.3(14) . .
O23 C47 C41 116.1(13) . .
O24 C47 O23 122.3(13) . .
O24 C47 C41 121.1(12) . .

loop_
_geom_bond_atom_site_label_1
_geom_bond_atom_site_label_2
_geom_bond_distance
_geom_bond_site_symmetry_2
Dy1 Dy2 3.5149(12) .
Dy1 Dy3 3.5258(12) .
Dy1 O2 2.273(11) .
Dy1 O3 2.305(8) .
Dy1 O11 2.327(9) .
Dy1 O12 2.486(10) .
Dy1 O13 2.358(9) .
Dy1 O14 2.353(11) .
Dy1 O15 2.389(13) .
Dy1 O16 2.341(12) .
Dy2 Dy3 3.5531(10) .
Dy2 O3 2.325(9) .
Dy2 O4 2.515(10) .
Dy2 O5 2.315(11) 2_676
Dy2 O6 2.263(9) .
Dy2 O7 2.306(9) .
Dy2 O13 2.338(8) .
Dy2 O14 2.358(9) .
Dy2 O17 2.349(10) .
Dy3 O7 2.349(9) .
Dy3 O8 2.523(12) .
Dy3 O9 2.312(9) 2_576
Dy3 O10 2.315(10) .
Dy3 O11 2.322(11) .
Dy3 O13 2.346(9) .
Dy3 O14 2.360(9) .
Dy3 O18 2.362(12) .
Dy4 Dy5 3.5478(10) .
Dy4 Dy6 3.5428(11) .
Dy4 O1 2.291(10) .
Dy4 O20 2.263(9) .
Dy4 O21 2.351(8) .
Dy4 O29 2.339(9) .
Dy4 O30 2.492(10) .
Dy4 O31 2.385(9) .
Dy4 O32 2.343(8) .
Dy4 O33 2.345(13) .
Dy5 Dy6 3.5320(10) .
Dy5 O21 2.338(9) .
Dy5 O22 2.493(10) .
Dy5 O23 2.322(10) 2_667
Dy5 O24 2.306(8) .
Dy5 O25 2.319(9) .
Dy5 O31 2.379(9) .
Dy5 O32 2.337(8) .
Dy5 O34 2.339(12) .
Dy6 O25 2.322(8) .
Dy6 O26 2.490(9) .
Dy6 O28 2.243(10) .
Dy6 O29 2.333(9) .
Dy6 O31 2.368(11) .
Dy6 O32 2.374(8) .
Dy6 O35 2.385(12) .
Dy6 O36 2.381(11) .
O1 C7 1.257(19) .
O2 C7 1.269(18) .
O3 C2 1.311(16) .
O4 C3 1.365(18) .
O4 C8 1.427(18) .
O5 Dy2 2.315(11) 2_676
O5 C15 1.27(2) .
O6 C15 1.273(19) .
O7 C10 1.319(18) .
O8 C11 1.35(2) .
O8 C16 1.430(17) .
O9 Dy3 2.312(9) 2_576
O9 C23 1.274(18) .
O10 C23 1.29(2) .
O11 C18 1.350(16) .
O12 C19 1.351(18) .
O12 C24 1.399(19) .
O19 C31 1.31(3) .
O20 C31 1.24(2) .
O21 C26 1.320(17) .
O22 C27 1.38(2) .
O22 C32 1.474(15) .
O23 Dy5 2.322(10) 2_667
O23 C47 1.287(17) .
O24 C47 1.258(18) .
O25 C42 1.320(17) .
O26 C43 1.384(17) .
O26 C48 1.440(16) .
O27 C39 1.268(19) .
O28 C39 1.206(18) .
O29 C34 1.315(17) .
O30 C35 1.359(19) .
O30 C40 1.488(18) .
C1 C2 1.41(2) .
C1 C6 1.41(2) .
C1 C7 1.46(2) .
C2 C3 1.41(2) .
C3 C4 1.392(19) .
C4 C5 1.39(2) .
C5 C6 1.40(2) .
C9 C10 1.41(2) .
C9 C14 1.38(2) .
C9 C15 1.48(2) .
C10 C11 1.46(2) .
C11 C12 1.42(3) .
C12 C13 1.36(3) .
C13 C14 1.35(3) .
C17 C18 1.395(19) .
C17 C22 1.39(2) .
C17 C23 1.49(2) .
C18 C19 1.35(2) .
C19 C20 1.43(2) .
C20 C21 1.38(2) .
C21 C22 1.39(3) .
C25 C26 1.43(2) .
C25 C30 1.38(2) .
C25 C31 1.48(2) .
C26 C27 1.39(2) .
C27 C28 1.38(2) .
C28 C29 1.33(3) .
C29 C30 1.46(3) .
C33 C34 1.42(2) .
C33 C38 1.37(2) .
C33 C39 1.55(2) .
C34 C35 1.43(2) .
C35 C36 1.42(2) .
C36 C37 1.38(2) .
C37 C38 1.39(3) .
C41 C42 1.418(18) .
C41 C46 1.39(2) .
C41 C47 1.480(19) .
C42 C43 1.42(2) .
C43 C44 1.37(2) .
C44 C45 1.40(2) .
C45 C46 1.38(2) .
